data_4029231
loop_
_publ_author_name
'Mancuso, Raffaella'
'Ziccarelli, Ida'
'Armentano, Donatella'
'Marino, Nadia'
'Giofr\`e, Salvatore V'
'Gabriele, Bartolo'

_publ_section_title
;
 Divergent palladium iodide catalyzed multicomponent carbonylative
 approaches to functionalized isoindolinone and isobenzofuranimine
 derivatives.
;
_journal_issue 8
_journal_name_full 'The Journal of organic chemistry'
_journal_page_first 3506
_journal_page_last 3518
_journal_paper_doi 10.1021/jo500281h
_journal_volume 79
_journal_year 2014
_chemical_formula_sum 'C18 H22 N2 O3'
_chemical_formula_weight 314.38
_chemical_name_systematic
; 
 ? 
;
_space_group_IT_number 19
_symmetry_cell_setting orthorhombic
_symmetry_space_group_name_Hall 'P 2ac 2ab'
_symmetry_space_group_name_H-M 'P 21 21 21'
_atom_sites_solution_hydrogens geom
_atom_sites_solution_primary direct
_atom_sites_solution_secondary difmap
_audit_creation_method SHELXL-97
_cell_angle_alpha 90.00
_cell_angle_beta 90.00
_cell_angle_gamma 90.00
_cell_formula_units_Z 4
_cell_length_a 9.151(5)
_cell_length_b 10.361(7)
_cell_length_c 18.314(15)
_cell_measurement_reflns_used 3111
_cell_measurement_temperature 296(2)
_cell_measurement_theta_max 18.5
_cell_measurement_theta_min 2.2
_cell_volume 1736(2)
_computing_cell_refinement 'Bruker APEX'
_computing_data_collection 'Bruker APEX'
_computing_data_reduction 'Bruker SAINT'
_computing_molecular_graphics 'Bruker SHELXTL'
_computing_publication_material 'Bruker SHELXTL'
_computing_structure_refinement 'SHELXL-97 (Sheldrick, 2008)'
_computing_structure_solution 'SHELXS-97 (Sheldrick, 2008)'
_diffrn_ambient_temperature 296(2)
_diffrn_measured_fraction_theta_full 0.991
_diffrn_measured_fraction_theta_max 0.991
_diffrn_measurement_device_type 'CCD area detector'
_diffrn_measurement_method 'phi and omega scans'
_diffrn_radiation_monochromator graphite
_diffrn_radiation_source 'fine-focus sealed tube'
_diffrn_radiation_type MoK\a
_diffrn_radiation_wavelength 0.71073
_diffrn_reflns_av_R_equivalents 0.0433
_diffrn_reflns_av_sigmaI/netI 0.0281
_diffrn_reflns_limit_h_max 8
_diffrn_reflns_limit_h_min -8
_diffrn_reflns_limit_k_max 9
_diffrn_reflns_limit_k_min -9
_diffrn_reflns_limit_l_max 14
_diffrn_reflns_limit_l_min -16
_diffrn_reflns_number 8135
_diffrn_reflns_theta_full 18.64
_diffrn_reflns_theta_max 18.64
_diffrn_reflns_theta_min 2.22
_exptl_absorpt_coefficient_mu 0.082
_exptl_absorpt_correction_T_max 0.998
_exptl_absorpt_correction_T_min 0.994
_exptl_absorpt_correction_type multi-scan
_exptl_absorpt_process_details sadabs
_exptl_crystal_colour colourless
_exptl_crystal_density_diffrn 1.202
_exptl_crystal_density_method 'not measured'
_exptl_crystal_description plate
_exptl_crystal_F_000 672
_exptl_crystal_size_max 0.10
_exptl_crystal_size_mid 0.06
_exptl_crystal_size_min 0.04
_refine_diff_density_max 0.134
_refine_diff_density_min -0.102
_refine_diff_density_rms 0.026
_refine_ls_abs_structure_details 'Flack H D (1983), Acta Cryst. A39, 876-881'
_refine_ls_abs_structure_Flack -2(2)
_refine_ls_extinction_coef 0.008(2)
_refine_ls_extinction_expression Fc^*^=kFc[1+0.001xFc^2^\l^3^/sin(2\q)]^-1/4^
_refine_ls_extinction_method SHELXL
_refine_ls_goodness_of_fit_ref 1.088
_refine_ls_hydrogen_treatment mixed
_refine_ls_matrix_type full
_refine_ls_number_parameters 213
_refine_ls_number_reflns 1308
_refine_ls_number_restraints 0
_refine_ls_restrained_S_all 1.088
_refine_ls_R_factor_all 0.0394
_refine_ls_R_factor_gt 0.0355
_refine_ls_shift/su_max 0.003
_refine_ls_shift/su_mean 0.001
_refine_ls_structure_factor_coef Fsqd
_refine_ls_weighting_details 'calc w=1/[\s^2^(Fo^2^)+(0.0541P)^2^+0.3492P] where P=(Fo^2^+2Fc^2^)/3'
_refine_ls_weighting_scheme calc
_refine_ls_wR_factor_gt 0.0901
_refine_ls_wR_factor_ref 0.0945
_reflns_number_gt 1217
_reflns_number_total 1308
_reflns_threshold_expression >2sigma(I)
_cod_data_source_file jo500281h_si_002.cif
_cod_data_source_block bg_2_0m
_cod_depositor_comments
;
The following automatic conversions were performed:

'_symmetry_cell_setting' value 'Orthorhombic' changed to
'orthorhombic' according to
/usr/data/users/saulius/automatic-downloads/rss-feeds/ACS/lib/dictionaries/cif_core.dic
dictionary named 'cif_core.dic' version 2.4.2 from 2011-04-26.

Automatic conversion script
Id: cif_fix_values 2281 2013-09-26 08:29:07Z andrius 

 Adding full bibliography for
 ./tmp-cod-update-bibliographies-12971/cifs/4029231.cif.
;
_cod_original_cell_volume 1737(2)
_cod_original_sg_symbol_H-M P2(1)2(1)2(1)
_cod_database_code 4029231

loop_
_symmetry_equiv_pos_as_xyz
'x, y, z'
'-x+1/2, -y, z+1/2'
'-x, y+1/2, -z+1/2'
'x+1/2, -y+1/2, -z'

loop_
_atom_site_label
_atom_site_type_symbol
_atom_site_fract_x
_atom_site_fract_y
_atom_site_fract_z
_atom_site_U_iso_or_equiv
_atom_site_adp_type
_atom_site_occupancy
_atom_site_symmetry_multiplicity
_atom_site_calc_flag
_atom_site_refinement_flags
O1 O 0.1397(3) 0.6749(3) -0.03875(17) 0.0764(10) Uani 1 1 d .
O2 O -0.1893(4) 0.3108(2) -0.0077(2) 0.0900(10) Uani 1 1 d .
O3 O 0.2141(3) 0.9466(3) 0.2743(2) 0.0862(11) Uani 1 1 d .
N1 N -0.0563(4) 0.5558(3) -0.00514(18) 0.0629(10) Uani 1 1 d .
N2 N 0.0861(3) 0.8847(3) 0.1685(2) 0.0471(9) Uani 1 1 d .
C1 C 0.0371(5) 0.6564(4) 0.0036(3) 0.0558(11) Uani 1 1 d .
C2 C 0.0040(4) 0.7473(3) 0.0651(2) 0.0507(11) Uani 1 1 d .
H2 H -0.0901 0.7807 0.0683 0.061 Uiso 1 1 calc R
C3 C 0.1011(4) 0.7834(3) 0.1156(2) 0.0438(10) Uani 1 1 d .
C4 C 0.2410(4) 0.7181(4) 0.1323(3) 0.0511(11) Uani 1 1 d .
C5 C 0.3124(5) 0.6112(4) 0.1019(3) 0.0754(14) Uani 1 1 d .
H5 H 0.2758 0.5687 0.0611 0.090 Uiso 1 1 calc R
C6 C 0.4406(7) 0.5721(5) 0.1358(4) 0.1012(18) Uani 1 1 d .
H6 H 0.4892 0.5009 0.1167 0.121 Uiso 1 1 calc R
C7 C 0.5009(6) 0.6319(7) 0.1962(4) 0.109(2) Uani 1 1 d .
H7 H 0.5879 0.6023 0.2164 0.130 Uiso 1 1 calc R
C8 C 0.4288(6) 0.7369(6) 0.2258(3) 0.0904(16) Uani 1 1 d .
H8 H 0.4660 0.7796 0.2664 0.108 Uiso 1 1 calc R
C9 C 0.2987(4) 0.7771(4) 0.1931(3) 0.0607(12) Uani 1 1 d .
C10 C 0.1994(4) 0.8810(4) 0.2195(3) 0.0545(11) Uani 1 1 d .
C11 C -0.0463(6) 0.4736(4) -0.0712(3) 0.0842(15) Uani 1 1 d .
H11A H 0.0473 0.4866 -0.0950 0.101 Uiso 1 1 calc R
H11B H -0.1229 0.4967 -0.1054 0.101 Uiso 1 1 calc R
C12 C -0.0621(7) 0.3359(4) -0.0494(3) 0.0981(17) Uani 1 1 d .
H12A H -0.0643 0.2829 -0.0930 0.118 Uiso 1 1 calc R
H12B H 0.0229 0.3107 -0.0211 0.118 Uiso 1 1 calc R
C13 C -0.1865(6) 0.3864(4) 0.0577(3) 0.0846(14) Uani 1 1 d .
H13A H -0.1015 0.3629 0.0863 0.102 Uiso 1 1 calc R
H13B H -0.2728 0.3673 0.0865 0.102 Uiso 1 1 calc R
C14 C -0.1821(5) 0.5249(4) 0.0418(3) 0.0765(14) Uani 1 1 d .
H14A H -0.1747 0.5729 0.0872 0.092 Uiso 1 1 calc R
H14B H -0.2718 0.5505 0.0176 0.092 Uiso 1 1 calc R
C15 C -0.0366(4) 0.9811(3) 0.1704(3) 0.0600(12) Uani 1 1 d .
C16 C -0.1726(5) 0.9153(5) 0.2009(3) 0.113(2) Uani 1 1 d .
H16A H -0.1535 0.8864 0.2498 0.169 Uiso 1 1 calc R
H16B H -0.1974 0.8427 0.1709 0.169 Uiso 1 1 calc R
H16C H -0.2524 0.9755 0.2013 0.169 Uiso 1 1 calc R
C17 C -0.0658(5) 1.0340(4) 0.0937(3) 0.0856(16) Uani 1 1 d .
H17A H -0.0997 0.9654 0.0628 0.128 Uiso 1 1 calc R
H17B H 0.0228 1.0693 0.0740 0.128 Uiso 1 1 calc R
H17C H -0.1388 1.1003 0.0962 0.128 Uiso 1 1 calc R
C18 C 0.0064(7) 1.0994(5) 0.2157(3) 0.145(3) Uani 1 1 d .
H18A H 0.1047 1.1242 0.2040 0.217 Uiso 1 1 calc R
H18B H 0.0001 1.0788 0.2667 0.217 Uiso 1 1 calc R
H18C H -0.0587 1.1695 0.2048 0.217 Uiso 1 1 calc R

loop_
_atom_site_aniso_label
_atom_site_aniso_U_11
_atom_site_aniso_U_22
_atom_site_aniso_U_33
_atom_site_aniso_U_23
_atom_site_aniso_U_13
_atom_site_aniso_U_12
O1 0.0729(19) 0.079(2) 0.077(2) -0.0171(17) 0.0313(18) -0.0197(16)
O2 0.121(3) 0.0501(17) 0.099(3) -0.014(2) 0.014(2) -0.0150(17)
O3 0.090(2) 0.096(2) 0.072(2) -0.021(2) -0.025(2) -0.0128(19)
N1 0.074(2) 0.055(2) 0.059(3) -0.013(2) 0.023(2) -0.009(2)
N2 0.040(2) 0.043(2) 0.058(2) -0.006(2) 0.002(2) -0.0006(16)
C1 0.060(3) 0.040(3) 0.068(3) -0.004(3) -0.003(3) -0.001(3)
C2 0.049(2) 0.039(2) 0.064(3) -0.009(2) 0.001(3) 0.005(2)
C3 0.043(3) 0.039(2) 0.050(3) 0.003(3) 0.004(3) -0.002(2)
C4 0.043(3) 0.046(3) 0.064(3) 0.014(2) 0.009(3) 0.006(3)
C5 0.064(3) 0.081(3) 0.081(4) 0.022(3) 0.021(3) 0.032(3)
C6 0.082(4) 0.099(4) 0.123(6) 0.029(4) 0.033(4) 0.038(4)
C7 0.059(3) 0.126(5) 0.141(6) 0.056(5) 0.010(4) 0.034(4)
C8 0.061(3) 0.113(4) 0.097(4) 0.047(4) -0.013(3) -0.016(3)
C9 0.035(3) 0.072(3) 0.075(4) 0.031(3) -0.009(3) -0.003(3)
C10 0.043(3) 0.061(3) 0.060(4) 0.016(3) -0.002(3) -0.010(3)
C11 0.119(4) 0.061(3) 0.072(4) -0.024(3) 0.025(3) -0.007(3)
C12 0.133(5) 0.069(4) 0.092(4) -0.028(3) 0.014(4) 0.014(3)
C13 0.116(4) 0.052(3) 0.086(4) -0.014(3) 0.021(3) -0.015(3)
C14 0.084(3) 0.060(3) 0.085(4) -0.007(3) 0.013(3) -0.007(2)
C15 0.056(3) 0.058(3) 0.067(3) -0.017(3) 0.000(2) 0.012(2)
C16 0.072(3) 0.139(4) 0.128(5) 0.032(4) 0.046(3) 0.038(3)
C17 0.097(3) 0.050(2) 0.110(5) -0.002(3) -0.009(3) 0.027(2)
C18 0.154(5) 0.113(4) 0.167(6) -0.097(4) -0.066(5) 0.063(4)

loop_
_atom_type_symbol
_atom_type_description
_atom_type_scat_dispersion_real
_atom_type_scat_dispersion_imag
_atom_type_scat_source
C C 0.0033 0.0016 'International Tables Vol C Tables 4.2.6.8 and 6.1.1.4'
H H 0.0000 0.0000 'International Tables Vol C Tables 4.2.6.8 and 6.1.1.4'
O O 0.0106 0.0060 'International Tables Vol C Tables 4.2.6.8 and 6.1.1.4'
N N 0.0061 0.0033 'International Tables Vol C Tables 4.2.6.8 and 6.1.1.4'

loop_
_geom_angle_atom_site_label_1
_geom_angle_atom_site_label_2
_geom_angle_atom_site_label_3
_geom_angle
C12 O2 C13 109.6(3)
C1 N1 C14 126.1(4)
C1 N1 C11 119.9(4)
C14 N1 C11 113.6(3)
C10 N2 C3 111.1(3)
C10 N2 C15 123.9(3)
C3 N2 C15 125.0(3)
O1 C1 N1 121.6(4)
O1 C1 C2 122.0(4)
N1 C1 C2 116.3(4)
C3 C2 C1 124.1(3)
C2 C3 N2 127.4(3)
C2 C3 C4 126.3(4)
N2 C3 C4 106.1(3)
C9 C4 C5 119.6(4)
C9 C4 C3 107.3(4)
C5 C4 C3 133.0(5)
C6 C5 C4 116.6(5)
C7 C6 C5 124.4(5)
C8 C7 C6 118.4(5)
C7 C8 C9 118.2(5)
C4 C9 C8 122.8(5)
C4 C9 C10 110.4(4)
C8 C9 C10 126.6(6)
O3 C10 N2 128.1(4)
O3 C10 C9 127.0(4)
N2 C10 C9 104.8(4)
N1 C11 C12 109.0(4)
O2 C12 C11 113.6(4)
O2 C13 C14 111.8(4)
C13 C14 N1 110.5(4)
N2 C15 C16 108.7(3)
N2 C15 C17 110.3(3)
C16 C15 C17 110.7(4)
N2 C15 C18 110.7(3)
C16 C15 C18 111.6(5)
C17 C15 C18 104.8(4)

loop_
_geom_bond_atom_site_label_1
_geom_bond_atom_site_label_2
_geom_bond_distance
O1 C1 1.232(5)
O2 C12 1.415(6)
O2 C13 1.432(5)
O3 C10 1.219(5)
N1 C1 1.358(5)
N1 C14 1.472(5)
N1 C11 1.483(5)
N2 C10 1.395(5)
N2 C3 1.436(5)
N2 C15 1.503(5)
C1 C2 1.499(5)
C2 C3 1.337(5)
C3 C4 1.480(5)
C4 C9 1.375(5)
C4 C5 1.401(5)
C5 C6 1.388(7)
C6 C7 1.382(7)
C7 C8 1.383(7)
C8 C9 1.397(6)
C9 C10 1.490(6)
C11 C12 1.489(6)
C13 C14 1.465(5)
C15 C16 1.525(6)
C15 C17 1.531(6)
C15 C18 1.532(6)
